data_1570084
loop_
_publ_author_name
'Dang, Hang T.'
'Porey, Arka'
'Nand, Sachchida'
'Trevino, Ramon'
'Manning-Lorino, Patrick'
'Hughes, William B.'
'Fremin, Seth O.'
'Thompson, William T.'
'Dhakal, Shree Krishna'
'Arman, Hadi D.'
'Larionov, Oleg V.'

_publ_section_title
;
 Kinetically-driven reactivity of sulfinylamines enables direct conversion
 of carboxylic acids to sulfinamides.
;
_journal_issue 46
_journal_name_full 'Chemical science'
_journal_page_first 13384
_journal_page_last 13391
_journal_paper_doi 10.1039/d3sc04727j
_journal_volume 14
_journal_year 2023
_chemical_formula_moiety 'C16 H21 N O3 S'
_chemical_formula_sum 'C16 H21 N O3 S'
_chemical_formula_weight 307.40
_space_group_crystal_system triclinic
_space_group_IT_number 2
_space_group_name_Hall '-P 1'
_space_group_name_H-M_alt 'P -1'
_atom_sites_solution_hydrogens geom
_atom_sites_solution_primary dual
_audit_creation_date 2022-01-24
_audit_creation_method
;
Olex2 1.5
(compiled 2021.12.09 svn.r5202d8cf for OlexSys, GUI svn.r6439)
;
_audit_update_record
;
2022-05-04 deposited with the CCDC.	2023-10-09 downloaded from the CCDC.
;
_cell_angle_alpha 72.8400(10)
_cell_angle_beta 81.8890(10)
_cell_angle_gamma 75.0620(10)
_cell_formula_units_Z 2
_cell_length_a 5.88370(10)
_cell_length_b 9.30100(10)
_cell_length_c 14.8817(2)
_cell_measurement_reflns_used 9522
_cell_measurement_temperature 100.01(10)
_cell_measurement_theta_max 75.8490
_cell_measurement_theta_min 3.0920
_cell_volume 749.973(19)
_computing_cell_refinement 'CrysAlisPro 1.171.40.63a (Rigaku OD, 2019)'
_computing_data_collection 'CrysAlisPro 1.171.40.63a (Rigaku OD, 2019)'
_computing_data_reduction 'CrysAlisPro 1.171.40.63a (Rigaku OD, 2019)'
_computing_molecular_graphics 'Olex2 1.5 (Dolomanov et al., 2009)'
_computing_publication_material 'Olex2 1.5 (Dolomanov et al., 2009)'
_computing_structure_refinement 'SHELXL 2018/3 (Sheldrick, 2015)'
_computing_structure_solution 'SHELXT  (Sheldrick, 2015)'
_diffrn_ambient_environment N~2~
_diffrn_ambient_temperature 100.01(10)
_diffrn_detector 'Hybrid Pixel Array Detector'
_diffrn_detector_area_resol_mean 10.0000
_diffrn_detector_type HyPix
_diffrn_measured_fraction_theta_full 0.998
_diffrn_measured_fraction_theta_max 0.947
_diffrn_measurement_details
;
List of Runs (angles in degrees, time in seconds):

  # Type    Start    End  Width  t~exp~   \w     \q     \k     \f   Frames
#--------------------------------------------------------------------------
  1  \w   -119.00 -23.00   0.50    0.05    --  -46.75 -77.00 -21.00  192
  2  \w    -30.00  29.00   0.50    0.05    --  -46.75  19.00  60.00  118
  3  \w    -51.00 -16.00   0.50    0.05    --  -88.50  45.00 -30.00   70
  4  \w    -51.00 -16.00   0.50    0.05    --  -88.50  45.00 -90.00   70
  5  \w    -51.00 -16.00   0.50    0.05    --  -88.50  45.00 -60.00   70
  6  \w    -51.00 -16.00   0.50    0.05    --  -88.50  45.00  60.00   70
  7  \w    -51.00 -16.00   0.50    0.05    --  -88.50  45.00  90.00   70
  8  \w    -70.00  26.00   0.50    0.05    --  -46.75  77.00 104.00  192
  9  \w     23.00 119.00   0.50    0.05    --   46.75  77.00 104.00  192
 10  \w     83.00 178.00   0.50    0.05    --  106.69  77.00 104.00  190
 11  \w     34.00 101.00   0.50    0.05    --  106.69 -77.00 -21.00  134
 12  \w     34.00 107.00   0.50    0.05    --  106.69-106.00  54.45  146
 13  \w     34.00 105.00   0.50    0.05    --  106.69 -94.00 150.00  142
 14  \w     34.00  71.00   0.50    0.05    --  106.69 -61.00 120.00   74
 15  \w     34.00 105.00   0.50    0.05    --  106.69 -94.00 120.00  142
 16  \w     34.00 111.00   0.50    0.05    --  106.69-125.00 120.00  154
 17  \w     34.00 105.00   0.50    0.05    --  106.69 -94.00 -60.00  142
 18  \w     34.00 101.00   0.50    0.05    --  106.69 -77.00-150.00  134
 19  \w     34.00  71.00   0.50    0.05    --  106.69 -61.00-120.00   74
 20  \w     34.00 105.00   0.50    0.05    --  106.69 -94.00-150.00  142
 21  \w     34.00 101.00   0.50    0.05    --  106.69 -77.00-120.00  134
 22  \w     31.00 122.00   0.50    0.05    --   46.75  19.00   0.00  182
 23  \w     91.00 178.00   0.50    0.05    --  106.69  61.00-180.00  174
 24  \w     31.00 119.00   0.50    0.05    --   46.75  55.00-139.99  176
 25  \w     31.00 119.00   0.50    0.05    --   46.75  55.00 -55.83  176
 26  \w     33.00 120.00   0.50    0.05    --   46.75  43.00  53.47  174
 27  \w     32.00 119.00   0.50    0.05    --   46.75  52.00 -91.50  174
 28  \w     32.00 121.00   0.50    0.05    --   46.75  37.00-180.00  178
 29  \w     31.00 119.00   0.50    0.05    --   46.75  55.00  68.76  176
 30  \w    -25.00  71.00   0.50    0.05    --   46.75 -77.00 -21.00  192
 31  \w   -101.00 -15.00   0.50    0.05    --  -88.50  77.00 104.00  172
 32  \w   -119.00 -83.00   0.50    0.05    --  -46.75 -57.00 -90.00   72
 33  \w   -160.00 -65.00   0.50    0.05    --  -88.50 -77.00 -21.00  190
 34  \w   -119.00 -88.00   0.50    0.05    --  -46.75-125.00 150.00   62
 35  \w   -160.00-101.00   0.50    0.05    --  -88.50 -77.00 120.00  118
 36  \w   -160.00-101.00   0.50    0.05    --  -88.50 -77.00   0.00  118
 37  \w   -160.00-101.00   0.50    0.05    --  -88.50 -77.00-120.00  118
 38  \w   -160.00 -88.00   0.50    0.05    --  -88.50-125.00 -60.00  144
 39  \w   -160.00-101.00   0.50    0.05    --  -88.50 -77.00  30.00  118
;
_diffrn_measurement_device 'four-circle diffractometer'
_diffrn_measurement_device_type 'XtaLAB Synergy, Dualflex, HyPix'
_diffrn_measurement_method '\w scans'
_diffrn_orient_matrix_type 'CrysAlisPro convention (1999,Acta A55,543-557)'
_diffrn_orient_matrix_UB_11 -0.2014516000
_diffrn_orient_matrix_UB_12 -0.0547831000
_diffrn_orient_matrix_UB_13 0.0687746000
_diffrn_orient_matrix_UB_21 0.0180063000
_diffrn_orient_matrix_UB_22 0.1058408000
_diffrn_orient_matrix_UB_23 0.0599043000
_diffrn_orient_matrix_UB_31 -0.1813738000
_diffrn_orient_matrix_UB_32 0.1322963000
_diffrn_orient_matrix_UB_33 -0.0589785000
_diffrn_radiation_monochromator mirror
_diffrn_radiation_probe x-ray
_diffrn_radiation_type 'Cu K\a'
_diffrn_radiation_wavelength 1.54184
_diffrn_reflns_av_R_equivalents 0.0461
_diffrn_reflns_av_unetI/netI 0.0304
_diffrn_reflns_Laue_measured_fraction_full 0.998
_diffrn_reflns_Laue_measured_fraction_max 0.947
_diffrn_reflns_limit_h_max 7
_diffrn_reflns_limit_h_min -7
_diffrn_reflns_limit_k_max 11
_diffrn_reflns_limit_k_min -11
_diffrn_reflns_limit_l_max 17
_diffrn_reflns_limit_l_min -18
_diffrn_reflns_number 13752
_diffrn_reflns_point_group_measured_fraction_full 0.998
_diffrn_reflns_point_group_measured_fraction_max 0.947
_diffrn_reflns_theta_full 67.684
_diffrn_reflns_theta_max 76.355
_diffrn_reflns_theta_min 3.116
_diffrn_source 'micro-focus sealed X-ray tube'
_diffrn_source_type 'PhotonJet (Cu) X-ray Source'
_exptl_absorpt_coefficient_mu 2.002
_exptl_absorpt_correction_T_max 1.000
_exptl_absorpt_correction_T_min 0.388
_exptl_absorpt_correction_type gaussian
_exptl_absorpt_process_details
;
CrysAlisPro 1.171.40.63a (Rigaku Oxford Diffraction, 2019)
Numerical absorption correction based on gaussian integration over
			a multifaceted crystal model
Empirical absorption correction using spherical harmonics,
 implemented in SCALE3 ABSPACK scaling algorithm.
;
_exptl_crystal_colour 'clear colourless'
_exptl_crystal_colour_lustre clear
_exptl_crystal_colour_primary colourless
_exptl_crystal_density_diffrn 1.361
_exptl_crystal_description plate
_exptl_crystal_F_000 328
_exptl_crystal_size_max 0.181
_exptl_crystal_size_mid 0.131
_exptl_crystal_size_min 0.062
_refine_diff_density_max 0.567
_refine_diff_density_min -0.626
_refine_diff_density_rms 0.057
_refine_ls_extinction_coef 0.0040(7)
_refine_ls_extinction_expression Fc^*^=kFc[1+0.001xFc^2^\l^3^/sin(2\q)]^-1/4^
_refine_ls_extinction_method 'SHELXL-2018/3 (Sheldrick 2018)'
_refine_ls_goodness_of_fit_ref 1.070
_refine_ls_hydrogen_treatment constr
_refine_ls_matrix_type full
_refine_ls_number_parameters 192
_refine_ls_number_reflns 2989
_refine_ls_number_restraints 0
_refine_ls_restrained_S_all 1.070
_refine_ls_R_factor_all 0.0407
_refine_ls_R_factor_gt 0.0384
_refine_ls_shift/su_max 0.002
_refine_ls_shift/su_mean 0.000
_refine_ls_structure_factor_coef Fsqd
_refine_ls_weighting_details 'w=1/[\s^2^(Fo^2^)+(0.0469P)^2^+0.5202P] where P=(Fo^2^+2Fc^2^)/3'
_refine_ls_weighting_scheme calc
_refine_ls_wR_factor_gt 0.0996
_refine_ls_wR_factor_ref 0.1014
_reflns_Friedel_coverage 0.000
_reflns_number_gt 2788
_reflns_number_total 2989
_reflns_threshold_expression 'I > 2\s(I)'
_cod_data_source_file d3sc04727j2.cif
_cod_data_source_block hpd490
_cod_depositor_comments 'Adding full bibliography for 1570081--1570086.cif.'
_cod_database_code 1570084
_shelx_shelxl_version_number 2018/3
_chemical_oxdiff_formula 'C H N O S'
_chemical_oxdiff_usercomment 'HDC 414-3'
_shelx_space_group_comment
;
The symmetry employed for this shelxl refinement is uniquely defined
by the following loop, which should always be used as a source of
symmetry information in preference to the above space-group names.
They are only intended as comments.
;
_shelx_estimated_absorpt_t_max 0.886
_shelx_estimated_absorpt_t_min 0.713
_olex2_refinement_description
;
1. Fixed Uiso
 At 1.2 times of:
  All C(H) groups, All C(H,H) groups, All N(H) groups
 At 1.5 times of:
  All C(H,H,H) groups
2.a Secondary CH2 refined with riding coordinates:
 C13(H13A,H13B), C14(H14A,H14B), C9(H9A,H9B), C8(H8A,H8B), C12(H12A,H12B),
 C11(H11A,H11B)
2.b Aromatic/amide H refined with riding coordinates:
 N1(H1), C6(H6), C4(H4), C2(H2), C3(H3), C5(H5)
2.c Idealised Me refined as rotating group:
 C16(H16A,H16B,H16C)
;
_olex2_exptl_crystal_mounting_method 'nylon loop'
_olex2_submission_special_instructions 'No special instructions were received'
_oxdiff_exptl_absorpt_empirical_details
;
Empirical correction (ABSPACK) includes:
- Absorption correction using spherical harmonics
- Frame scaling
- B-factor correction
;
_oxdiff_exptl_absorpt_empirical_full_max 2.014
_oxdiff_exptl_absorpt_empirical_full_min 0.720

loop_
_space_group_symop_operation_xyz
'x, y, z'
'-x, -y, -z'

loop_
_atom_site_label
_atom_site_type_symbol
_atom_site_fract_x
_atom_site_fract_y
_atom_site_fract_z
_atom_site_U_iso_or_equiv
_atom_site_adp_type
_atom_site_occupancy
_atom_site_site_symmetry_order
_atom_site_calc_flag
_atom_site_refinement_flags_posn
_atom_site_refinement_flags_adp
_atom_site_refinement_flags_occupancy
_atom_site_disorder_assembly
_atom_site_disorder_group
S1 S 0.48017(7) 0.25390(4) 0.50899(3) 0.01516(14) Uani 1 1 d . . . . .
O1 O 0.2749(2) 0.38928(13) 0.50254(8) 0.0188(3) Uani 1 1 d . . . . .
O3 O 1.0689(2) 0.29758(15) 0.09627(8) 0.0234(3) Uani 1 1 d . . . . .
O2 O 0.7534(2) 0.2386(2) 0.06206(10) 0.0405(4) Uani 1 1 d . . . . .
N1 N 0.7043(2) 0.28013(16) 0.55462(9) 0.0168(3) Uani 1 1 d . . . . .
H1 H 0.816711 0.318755 0.517441 0.020 Uiso 1 1 calc R U . . .
C7 C 0.6115(3) 0.26675(18) 0.38884(11) 0.0145(3) Uani 1 1 d . . . . .
C10 C 0.7604(3) 0.27402(19) 0.21599(11) 0.0161(3) Uani 1 1 d . . . . .
C1 C 0.7122(3) 0.23950(18) 0.65420(11) 0.0158(3) Uani 1 1 d . . . . .
C13 C 0.7188(3) 0.40735(18) 0.34498(11) 0.0177(3) Uani 1 1 d . . . . .
H13A H 0.861138 0.396054 0.377204 0.021 Uiso 1 1 calc R U . . .
H13B H 0.603745 0.502262 0.352619 0.021 Uiso 1 1 calc R U . . .
C14 C 0.7853(3) 0.42024(19) 0.23897(11) 0.0175(3) Uani 1 1 d . . . . .
H14A H 0.680628 0.512542 0.200600 0.021 Uiso 1 1 calc R U . . .
H14B H 0.949836 0.432179 0.223152 0.021 Uiso 1 1 calc R U . . .
C15 C 0.8536(3) 0.2692(2) 0.11661(12) 0.0194(4) Uani 1 1 d . . . . .
C6 C 0.8816(3) 0.28566(19) 0.68938(12) 0.0185(3) Uani 1 1 d . . . . .
H6 H 0.985589 0.341775 0.647281 0.022 Uiso 1 1 calc R U . . .
C4 C 0.7481(3) 0.1664(2) 0.84909(12) 0.0226(4) Uani 1 1 d . . . . .
H4 H 0.760200 0.141916 0.915141 0.027 Uiso 1 1 calc R U . . .
C2 C 0.5607(3) 0.15729(19) 0.71696(12) 0.0184(3) Uani 1 1 d . . . . .
H2 H 0.443613 0.126532 0.693738 0.022 Uiso 1 1 calc R U . . .
C3 C 0.5811(3) 0.1204(2) 0.81368(12) 0.0213(4) Uani 1 1 d . . . . .
H3 H 0.479255 0.062811 0.855990 0.026 Uiso 1 1 calc R U . . .
C9 C 0.9030(3) 0.13016(19) 0.28451(11) 0.0177(3) Uani 1 1 d . . . . .
H9A H 0.897235 0.035865 0.267711 0.021 Uiso 1 1 calc R U . . .
H9B H 1.069996 0.136727 0.278712 0.021 Uiso 1 1 calc R U . . .
C8 C 0.8011(3) 0.11939(19) 0.38731(12) 0.0191(3) Uani 1 1 d . . . . .
H8A H 0.731596 0.027851 0.412102 0.023 Uiso 1 1 calc R U . . .
H8B H 0.928245 0.108386 0.427600 0.023 Uiso 1 1 calc R U . . .
C5 C 0.8976(3) 0.2492(2) 0.78608(12) 0.0220(4) Uani 1 1 d . . . . .
H5 H 1.012525 0.281410 0.809614 0.026 Uiso 1 1 calc R U . . .
C12 C 0.4066(3) 0.2763(2) 0.33223(12) 0.0219(4) Uani 1 1 d . . . . .
H12A H 0.288067 0.374362 0.329908 0.026 Uiso 1 1 calc R U . . .
H12B H 0.329273 0.189683 0.363496 0.026 Uiso 1 1 calc R U . . .
C11 C 0.5000(3) 0.2683(2) 0.23102(12) 0.0188(3) Uani 1 1 d . . . . .
H11A H 0.481392 0.171261 0.221221 0.023 Uiso 1 1 calc R U . . .
H11B H 0.408035 0.356247 0.184800 0.023 Uiso 1 1 calc R U . . .
C16 C 1.1800(3) 0.2856(2) 0.00489(13) 0.0283(4) Uani 1 1 d . . . . .
H16A H 1.086459 0.362995 -0.044600 0.042 Uiso 1 1 calc R U . . .
H16B H 1.189660 0.182058 -0.001114 0.042 Uiso 1 1 calc R U . . .
H16C H 1.339055 0.303761 -0.001549 0.042 Uiso 1 1 calc R U . . .

loop_
_atom_site_aniso_label
_atom_site_aniso_U_11
_atom_site_aniso_U_22
_atom_site_aniso_U_33
_atom_site_aniso_U_23
_atom_site_aniso_U_13
_atom_site_aniso_U_12
S1 0.0164(2) 0.0163(2) 0.0133(2) -0.00397(15) 0.00058(14) -0.00553(15)
O1 0.0166(6) 0.0211(6) 0.0183(6) -0.0072(5) 0.0016(4) -0.0031(5)
O3 0.0201(6) 0.0386(7) 0.0146(6) -0.0107(5) 0.0038(5) -0.0104(5)
O2 0.0287(7) 0.0806(12) 0.0269(8) -0.0315(8) 0.0038(6) -0.0217(8)
N1 0.0171(7) 0.0208(7) 0.0127(7) -0.0031(5) 0.0012(5) -0.0079(5)
C7 0.0147(7) 0.0158(8) 0.0131(7) -0.0041(6) -0.0002(6) -0.0040(6)
C10 0.0159(8) 0.0183(8) 0.0152(8) -0.0062(6) -0.0016(6) -0.0036(6)
C1 0.0179(8) 0.0134(7) 0.0140(8) -0.0041(6) -0.0001(6) 0.0000(6)
C13 0.0234(8) 0.0152(8) 0.0147(8) -0.0044(6) 0.0026(6) -0.0065(6)
C14 0.0211(8) 0.0177(8) 0.0146(8) -0.0045(6) 0.0005(6) -0.0065(6)
C15 0.0172(8) 0.0236(8) 0.0175(8) -0.0068(7) -0.0015(6) -0.0030(6)
C6 0.0204(8) 0.0155(8) 0.0189(8) -0.0046(6) -0.0010(6) -0.0034(6)
C4 0.0307(9) 0.0215(8) 0.0139(8) -0.0059(7) -0.0025(7) -0.0010(7)
C2 0.0190(8) 0.0190(8) 0.0165(8) -0.0051(6) -0.0005(6) -0.0034(6)
C3 0.0239(9) 0.0210(8) 0.0157(8) -0.0028(7) 0.0025(7) -0.0040(7)
C9 0.0179(8) 0.0177(8) 0.0178(8) -0.0074(6) -0.0014(6) -0.0016(6)
C8 0.0222(8) 0.0143(8) 0.0178(8) -0.0033(6) 0.0011(6) -0.0017(6)
C5 0.0258(9) 0.0208(8) 0.0219(9) -0.0087(7) -0.0057(7) -0.0041(7)
C12 0.0172(8) 0.0337(10) 0.0179(8) -0.0105(7) 0.0002(7) -0.0083(7)
C11 0.0158(8) 0.0261(9) 0.0159(8) -0.0072(7) -0.0010(6) -0.0054(7)
C16 0.0253(9) 0.0439(11) 0.0164(9) -0.0116(8) 0.0057(7) -0.0091(8)

loop_
_atom_type_symbol
_atom_type_description
_atom_type_scat_dispersion_real
_atom_type_scat_dispersion_imag
_atom_type_scat_source
C C 0.0181 0.0091 'International Tables Vol C Tables 4.2.6.8 and 6.1.1.4'
H H 0.0000 0.0000 'International Tables Vol C Tables 4.2.6.8 and 6.1.1.4'
N N 0.0311 0.0180 'International Tables Vol C Tables 4.2.6.8 and 6.1.1.4'
O O 0.0492 0.0322 'International Tables Vol C Tables 4.2.6.8 and 6.1.1.4'
S S 0.3331 0.5567 'International Tables Vol C Tables 4.2.6.8 and 6.1.1.4'

loop_
_exptl_crystal_face_index_h
_exptl_crystal_face_index_k
_exptl_crystal_face_index_l
_exptl_crystal_face_perp_dist
-1 5 2 0.0371
2 0 8 0.0794
0 -5 -6 0.0410
-2 -1 -9 0.0317
-4 1 -2 0.0555
-1 -4 5 0.0520
1 4 -4 0.0067

loop_
_geom_angle_atom_site_label_1
_geom_angle_atom_site_label_2
_geom_angle_atom_site_label_3
_geom_angle
_geom_angle_site_symmetry_1
_geom_angle_site_symmetry_3
_geom_angle_publ_flag
O1 S1 N1 110.88(7) . . ?
O1 S1 C7 106.41(7) . . ?
N1 S1 C7 98.31(7) . . ?
C15 O3 C16 116.17(13) . . ?
S1 N1 H1 120.3 . . ?
C1 N1 S1 119.35(11) . . ?
C1 N1 H1 120.3 . . ?
C13 C7 S1 114.24(11) . . ?
C13 C7 C8 109.17(13) . . ?
C13 C7 C12 109.75(13) . . ?
C8 C7 S1 109.59(11) . . ?
C8 C7 C12 109.48(13) . . ?
C12 C7 S1 104.47(10) . . ?
C14 C10 C9 108.80(13) . . ?
C15 C10 C14 112.65(14) . . ?
C15 C10 C9 107.74(13) . . ?
C15 C10 C11 110.24(13) . . ?
C11 C10 C14 108.41(13) . . ?
C11 C10 C9 108.93(13) . . ?
C6 C1 N1 117.23(14) . . ?
C2 C1 N1 123.35(15) . . ?
C2 C1 C6 119.42(15) . . ?
C7 C13 H13A 109.9 . . ?
C7 C13 H13B 109.9 . . ?
C7 C13 C14 109.15(13) . . ?
H13A C13 H13B 108.3 . . ?
C14 C13 H13A 109.9 . . ?
C14 C13 H13B 109.9 . . ?
C10 C14 C13 109.89(13) . . ?
C10 C14 H14A 109.7 . . ?
C10 C14 H14B 109.7 . . ?
C13 C14 H14A 109.7 . . ?
C13 C14 H14B 109.7 . . ?
H14A C14 H14B 108.2 . . ?
O3 C15 C10 111.91(14) . . ?
O2 C15 O3 122.69(16) . . ?
O2 C15 C10 125.35(16) . . ?
C1 C6 H6 120.1 . . ?
C5 C6 C1 119.79(16) . . ?
C5 C6 H6 120.1 . . ?
C3 C4 H4 120.6 . . ?
C3 C4 C5 118.77(16) . . ?
C5 C4 H4 120.6 . . ?
C1 C2 H2 120.0 . . ?
C3 C2 C1 119.94(16) . . ?
C3 C2 H2 120.0 . . ?
C4 C3 C2 120.95(16) . . ?
C4 C3 H3 119.5 . . ?
C2 C3 H3 119.5 . . ?
C10 C9 H9A 109.6 . . ?
C10 C9 H9B 109.6 . . ?
H9A C9 H9B 108.1 . . ?
C8 C9 C10 110.48(13) . . ?
C8 C9 H9A 109.6 . . ?
C8 C9 H9B 109.6 . . ?
C7 C8 C9 108.68(13) . . ?
C7 C8 H8A 110.0 . . ?
C7 C8 H8B 110.0 . . ?
C9 C8 H8A 110.0 . . ?
C9 C8 H8B 110.0 . . ?
H8A C8 H8B 108.3 . . ?
C6 C5 C4 121.13(16) . . ?
C6 C5 H5 119.4 . . ?
C4 C5 H5 119.4 . . ?
C7 C12 H12A 109.7 . . ?
C7 C12 H12B 109.7 . . ?
C7 C12 C11 109.85(13) . . ?
H12A C12 H12B 108.2 . . ?
C11 C12 H12A 109.7 . . ?
C11 C12 H12B 109.7 . . ?
C10 C11 C12 109.55(13) . . ?
C10 C11 H11A 109.8 . . ?
C10 C11 H11B 109.8 . . ?
C12 C11 H11A 109.8 . . ?
C12 C11 H11B 109.8 . . ?
H11A C11 H11B 108.2 . . ?
O3 C16 H16A 109.5 . . ?
O3 C16 H16B 109.5 . . ?
O3 C16 H16C 109.5 . . ?
H16A C16 H16B 109.5 . . ?
H16A C16 H16C 109.5 . . ?
H16B C16 H16C 109.5 . . ?

loop_
_geom_bond_atom_site_label_1
_geom_bond_atom_site_label_2
_geom_bond_distance
_geom_bond_site_symmetry_2
_geom_bond_publ_flag
S1 O1 1.4934(12) . ?
S1 N1 1.6662(14) . ?
S1 C7 1.8276(16) . ?
O3 C15 1.335(2) . ?
O3 C16 1.446(2) . ?
O2 C15 1.202(2) . ?
N1 H1 0.8800 . ?
N1 C1 1.422(2) . ?
C7 C13 1.530(2) . ?
C7 C8 1.532(2) . ?
C7 C12 1.536(2) . ?
C10 C14 1.542(2) . ?
C10 C15 1.512(2) . ?
C10 C9 1.546(2) . ?
C10 C11 1.530(2) . ?
C1 C6 1.397(2) . ?
C1 C2 1.395(2) . ?
C13 H13A 0.9900 . ?
C13 H13B 0.9900 . ?
C13 C14 1.547(2) . ?
C14 H14A 0.9900 . ?
C14 H14B 0.9900 . ?
C6 H6 0.9500 . ?
C6 C5 1.389(2) . ?
C4 H4 0.9500 . ?
C4 C3 1.386(3) . ?
C4 C5 1.392(3) . ?
C2 H2 0.9500 . ?
C2 C3 1.393(2) . ?
C3 H3 0.9500 . ?
C9 H9A 0.9900 . ?
C9 H9B 0.9900 . ?
C9 C8 1.546(2) . ?
C8 H8A 0.9900 . ?
C8 H8B 0.9900 . ?
C5 H5 0.9500 . ?
C12 H12A 0.9900 . ?
C12 H12B 0.9900 . ?
C12 C11 1.545(2) . ?
C11 H11A 0.9900 . ?
C11 H11B 0.9900 . ?
C16 H16A 0.9800 . ?
C16 H16B 0.9800 . ?
C16 H16C 0.9800 . ?

loop_
_geom_torsion_atom_site_label_1
_geom_torsion_atom_site_label_2
_geom_torsion_atom_site_label_3
_geom_torsion_atom_site_label_4
_geom_torsion
_geom_torsion_site_symmetry_1
_geom_torsion_site_symmetry_2
_geom_torsion_site_symmetry_3
_geom_torsion_site_symmetry_4
_geom_torsion_publ_flag
S1 N1 C1 C6 -170.16(12) . . . . ?
S1 N1 C1 C2 9.8(2) . . . . ?
S1 C7 C13 C14 -170.53(11) . . . . ?
S1 C7 C8 C9 177.88(11) . . . . ?
S1 C7 C12 C11 -173.34(12) . . . . ?
O1 S1 N1 C1 85.44(13) . . . . ?
O1 S1 C7 C13 65.38(13) . . . . ?
O1 S1 C7 C8 -171.77(11) . . . . ?
O1 S1 C7 C12 -54.54(12) . . . . ?
N1 S1 C7 C13 -49.35(13) . . . . ?
N1 S1 C7 C8 73.50(12) . . . . ?
N1 S1 C7 C12 -169.28(11) . . . . ?
N1 C1 C6 C5 179.99(14) . . . . ?
N1 C1 C2 C3 179.30(15) . . . . ?
C7 S1 N1 C1 -163.39(12) . . . . ?
C7 C13 C14 C10 -9.27(18) . . . . ?
C7 C12 C11 C10 -7.1(2) . . . . ?
C10 C9 C8 C7 -7.28(18) . . . . ?
C1 C6 C5 C4 0.3(3) . . . . ?
C1 C2 C3 C4 1.1(3) . . . . ?
C13 C7 C8 C9 -56.32(17) . . . . ?
C13 C7 C12 C11 63.76(18) . . . . ?
C14 C10 C15 O3 49.25(19) . . . . ?
C14 C10 C15 O2 -133.2(2) . . . . ?
C14 C10 C9 C8 62.99(17) . . . . ?
C14 C10 C11 C12 -55.25(18) . . . . ?
C15 C10 C14 C13 -172.34(13) . . . . ?
C15 C10 C9 C8 -174.60(13) . . . . ?
C15 C10 C11 C12 -178.98(14) . . . . ?
C6 C1 C2 C3 -0.8(2) . . . . ?
C2 C1 C6 C5 0.1(2) . . . . ?
C3 C4 C5 C6 0.0(3) . . . . ?
C9 C10 C14 C13 -52.94(17) . . . . ?
C9 C10 C15 O3 -70.76(17) . . . . ?
C9 C10 C15 O2 106.8(2) . . . . ?
C9 C10 C11 C12 62.99(17) . . . . ?
C8 C7 C13 C14 66.39(17) . . . . ?
C8 C7 C12 C11 -56.04(18) . . . . ?
C5 C4 C3 C2 -0.7(3) . . . . ?
C12 C7 C13 C14 -53.61(17) . . . . ?
C12 C7 C8 C9 63.84(17) . . . . ?
C11 C10 C14 C13 65.38(17) . . . . ?
C11 C10 C15 O3 170.48(14) . . . . ?
C11 C10 C15 O2 -11.9(3) . . . . ?
C11 C10 C9 C8 -55.01(17) . . . . ?
C16 O3 C15 O2 -1.6(3) . . . . ?
C16 O3 C15 C10 176.10(14) . . . . ?

loop_
_exptl_oxdiff_crystal_face_indexfrac_h
_exptl_oxdiff_crystal_face_indexfrac_k
_exptl_oxdiff_crystal_face_indexfrac_l
_exptl_oxdiff_crystal_face_x
_exptl_oxdiff_crystal_face_y
_exptl_oxdiff_crystal_face_z
-1.3054 4.9434 2.3903 0.1565 0.6429 0.7498
2.0774 0.1898 8.1062 0.1286 0.5431 -0.8298
0.4252 -5.1110 -5.9535 -0.2151 -0.8899 -0.4022
-1.8944 -1.1322 -8.8100 -0.1622 -0.6817 0.7134
-3.5133 0.5694 -2.1166 0.5310 -0.1298 0.8374
-1.1006 -4.1362 4.5943 0.7643 -0.1824 -0.6185
1.3511 4.1119 -4.4632 -0.8044 0.1922 0.5622
